data_7155566
loop_
_publ_author_name
'Espinosa, Miguel'
'Herrera, Jorge'
'Blay, Gonzalo'
'Cardona, Luz'
'Mu\~noz, M Carmen'
'Pedro, Jose R.'

_publ_section_title
;
 Copper-Catalysed Enantioselective Michael Addition of Malonic Esters to
 \b-Trifluoromethyl-\a,\b-Unsaturated Imines
;
_journal_name_full 'Org. Biomol. Chem.'
_journal_paper_doi 10.1039/C7OB00595D
_journal_year 2017
_chemical_formula_sum 'C17 H14 F3 N O2 S'
_chemical_formula_weight 353.35
_chemical_name_systematic
;
 ?
;
_space_group_crystal_system monoclinic
_space_group_IT_number 14
_space_group_name_Hall '-P 2ybc'
_space_group_name_H-M_alt 'P 1 21/c 1'
_symmetry_space_group_name_Hall '-P 2ybc'
_symmetry_space_group_name_H-M 'P 1 21/c 1'
_atom_sites_solution_hydrogens geom
_audit_creation_method SHELXL-2014
_audit_update_record
;
2017-02-27 deposited with the CCDC.
2017-04-06 downloaded from the CCDC.
;
_cell_angle_alpha 90
_cell_angle_beta 91.094(4)
_cell_angle_gamma 90
_cell_formula_units_Z 4
_cell_length_a 5.2978(3)
_cell_length_b 8.3344(3)
_cell_length_c 37.1632(15)
_cell_measurement_reflns_used 2830
_cell_measurement_temperature 200(1)
_cell_measurement_theta_max 28.3700
_cell_measurement_theta_min 3.6650
_cell_volume 1640.60(13)
_computing_cell_refinement 'CrysAlisPro, Agilent Technologies'
_computing_data_collection 'CrysAlisPro, Agilent Technologies'
_computing_data_reduction 'CrysAlisPro, Agilent Technologies'
_computing_structure_refinement 'SHELXL-2014 (Sheldrick, 2014)'
_computing_structure_solution SHELXS-2014
_diffrn_ambient_temperature 200(1)
_diffrn_measured_fraction_theta_full 0.995
_diffrn_measured_fraction_theta_max 0.891
_diffrn_measurement_device_type 'SuperNova, Sapphire3'
_diffrn_radiation_type MoK\a
_diffrn_radiation_wavelength 0.71073
_diffrn_reflns_av_R_equivalents 0.0437
_diffrn_reflns_av_unetI/netI 0.0628
_diffrn_reflns_Laue_measured_fraction_full 0.995
_diffrn_reflns_Laue_measured_fraction_max 0.891
_diffrn_reflns_limit_h_max 6
_diffrn_reflns_limit_h_min -7
_diffrn_reflns_limit_k_max 10
_diffrn_reflns_limit_k_min -10
_diffrn_reflns_limit_l_max 52
_diffrn_reflns_limit_l_min -45
_diffrn_reflns_number 13051
_diffrn_reflns_point_group_measured_fraction_full 0.995
_diffrn_reflns_point_group_measured_fraction_max 0.891
_diffrn_reflns_theta_full 25.000
_diffrn_reflns_theta_max 29.943
_diffrn_reflns_theta_min 3.284
_exptl_absorpt_coefficient_mu 0.238
_exptl_absorpt_correction_T_max 1.00000
_exptl_absorpt_correction_T_min 0.89523
_exptl_absorpt_correction_type multi-scan
_exptl_absorpt_process_details 'Empirical absorption correction'
_exptl_crystal_colour colorless
_exptl_crystal_density_diffrn 1.431
_exptl_crystal_description prismatic
_exptl_crystal_F_000 728
_exptl_crystal_size_max 0.150
_exptl_crystal_size_mid 0.150
_exptl_crystal_size_min 0.060
_refine_diff_density_max 0.360
_refine_diff_density_min -0.303
_refine_diff_density_rms 0.055
_refine_ls_extinction_method none
_refine_ls_goodness_of_fit_ref 1.028
_refine_ls_hydrogen_treatment constr
_refine_ls_matrix_type full
_refine_ls_number_parameters 217
_refine_ls_number_reflns 4244
_refine_ls_number_restraints 0
_refine_ls_restrained_S_all 1.028
_refine_ls_R_factor_all 0.1031
_refine_ls_R_factor_gt 0.0615
_refine_ls_shift/su_max 0.001
_refine_ls_shift/su_mean 0.000
_refine_ls_structure_factor_coef Fsqd
_refine_ls_weighting_details 'w=1/[\s^2^(Fo^2^)+(0.0489P)^2^+0.8382P] where P=(Fo^2^+2Fc^2^)/3'
_refine_ls_weighting_scheme calc
_refine_ls_wR_factor_gt 0.1254
_refine_ls_wR_factor_ref 0.1466
_reflns_Friedel_coverage 0.000
_reflns_number_gt 2760
_reflns_number_total 4244
_reflns_threshold_expression 'I > 2\s(I)'
_cod_data_source_file c7ob00595d2.cif
_cod_data_source_block shelx
_cod_database_code 7155566
_shelx_space_group_comment
;
The symmetry employed for this shelxl refinement is uniquely defined
by the following loop, which should always be used as a source of
symmetry information in preference to the above space-group names.
They are only intended as comments.
;
_shelx_estimated_absorpt_t_min 0.965
_shelx_estimated_absorpt_t_max 0.986
_shelxl_version_number 2014-1

loop_
_space_group_symop_operation_xyz
'x, y, z'
'-x, y+1/2, -z+1/2'
'-x, -y, -z'
'x, -y-1/2, z-1/2'

loop_
_atom_site_label
_atom_site_type_symbol
_atom_site_fract_x
_atom_site_fract_y
_atom_site_fract_z
_atom_site_U_iso_or_equiv
_atom_site_adp_type
_atom_site_occupancy
_atom_site_site_symmetry_order
_atom_site_calc_flag
_atom_site_refinement_flags_posn
_atom_site_refinement_flags_adp
S S 0.77138(14) 0.12606(7) 0.59547(2) 0.03637(19) Uani 1 1 d . .
O1 O 0.9831(4) 0.1063(2) 0.61974(5) 0.0476(5) Uani 1 1 d . .
O2 O 0.6014(4) -0.0054(2) 0.58989(6) 0.0554(6) Uani 1 1 d . .
N N 0.6062(4) 0.2867(2) 0.60726(5) 0.0317(5) Uani 1 1 d . .
C1 C 0.4933(5) 0.2924(3) 0.63774(6) 0.0290(5) Uani 1 1 d . .
C2 C 0.3470(5) 0.4395(3) 0.64545(6) 0.0289(5) Uani 1 1 d . .
C3 C 0.1464(5) 0.4371(3) 0.66918(7) 0.0363(6) Uani 1 1 d . .
H3 H 0.1081 0.3431 0.6814 0.044 Uiso 1 1 calc R U
C4 C 0.0039(6) 0.5738(3) 0.67461(7) 0.0427(7) Uani 1 1 d . .
H4 H -0.1302 0.5715 0.6904 0.051 Uiso 1 1 calc R U
C5 C 0.0611(6) 0.7140(3) 0.65656(7) 0.0434(7) Uani 1 1 d . .
H5 H -0.0345 0.8059 0.6603 0.052 Uiso 1 1 calc R U
C6 C 0.2585(6) 0.7178(3) 0.63314(7) 0.0416(7) Uani 1 1 d . .
H6 H 0.2957 0.8123 0.6210 0.050 Uiso 1 1 calc R U
C7 C 0.4016(5) 0.5824(3) 0.62752(6) 0.0346(6) Uani 1 1 d . .
H7 H 0.5354 0.5862 0.6117 0.042 Uiso 1 1 calc R U
C8 C 0.5097(5) 0.1621(3) 0.66469(6) 0.0369(6) Uani 1 1 d . .
H8 H 0.4848 0.0573 0.6568 0.044 Uiso 1 1 calc R U
C9 C 0.5570(6) 0.1852(3) 0.69879(7) 0.0458(7) Uani 1 1 d . .
H9 H 0.5690 0.2901 0.7072 0.055 Uiso 1 1 calc R U
C10 C 0.5925(8) 0.0522(4) 0.72469(8) 0.0654(10) Uani 1 1 d . .
C11 C 0.8817(5) 0.1876(3) 0.55334(6) 0.0311(5) Uani 1 1 d . .
C12 C 1.0953(5) 0.2809(3) 0.55173(7) 0.0376(6) Uani 1 1 d . .
H12 H 1.1798 0.3122 0.5727 0.045 Uiso 1 1 calc R U
C13 C 1.1827(6) 0.3276(3) 0.51862(7) 0.0425(7) Uani 1 1 d . .
H13 H 1.3266 0.3913 0.5176 0.051 Uiso 1 1 calc R U
C14 C 1.0622(6) 0.2823(3) 0.48711(7) 0.0409(7) Uani 1 1 d . .
C15 C 0.8481(6) 0.1889(4) 0.48932(7) 0.0489(7) Uani 1 1 d . .
H15 H 0.7645 0.1570 0.4683 0.059 Uiso 1 1 calc R U
C16 C 0.7553(6) 0.1417(3) 0.52223(7) 0.0434(7) Uani 1 1 d . .
H16 H 0.6096 0.0798 0.5234 0.052 Uiso 1 1 calc R U
C17 C 1.1649(7) 0.3314(4) 0.45120(7) 0.0598(9) Uani 1 1 d . .
H17A H 1.3136 0.3955 0.4549 0.072 Uiso 1 1 calc R U
H17B H 1.0398 0.3926 0.4382 0.072 Uiso 1 1 calc R U
H17C H 1.2066 0.2373 0.4376 0.072 Uiso 1 1 calc R U
F1 F 0.4533(6) 0.0655(3) 0.75298(6) 0.1085(10) Uani 1 1 d . .
F2 F 0.8261(6) 0.0488(5) 0.73770(8) 0.1485(14) Uani 1 1 d . .
F3 F 0.5583(7) -0.0898(3) 0.71106(6) 0.1157(11) Uani 1 1 d . .

loop_
_atom_site_aniso_label
_atom_site_aniso_U_11
_atom_site_aniso_U_22
_atom_site_aniso_U_33
_atom_site_aniso_U_23
_atom_site_aniso_U_13
_atom_site_aniso_U_12
S 0.0431(4) 0.0277(3) 0.0386(3) 0.0004(3) 0.0116(3) 0.0048(3)
O1 0.0537(13) 0.0503(11) 0.0390(10) 0.0107(8) 0.0044(9) 0.0218(10)
O2 0.0678(15) 0.0311(10) 0.0684(13) -0.0108(9) 0.0297(11) -0.0115(10)
N 0.0340(12) 0.0300(10) 0.0315(10) -0.0015(8) 0.0067(9) 0.0024(9)
C1 0.0303(14) 0.0294(11) 0.0273(11) -0.0010(9) -0.0011(10) -0.0008(10)
C2 0.0304(14) 0.0312(12) 0.0250(11) -0.0022(9) 0.0002(10) 0.0014(10)
C3 0.0369(16) 0.0367(13) 0.0355(13) 0.0036(10) 0.0071(11) -0.0007(11)
C4 0.0370(16) 0.0478(15) 0.0438(15) -0.0027(12) 0.0123(13) 0.0038(13)
C5 0.0452(18) 0.0390(14) 0.0460(15) -0.0053(12) 0.0017(13) 0.0120(13)
C6 0.0509(18) 0.0310(13) 0.0433(14) 0.0028(11) 0.0071(13) 0.0028(12)
C7 0.0366(15) 0.0357(13) 0.0317(12) 0.0004(10) 0.0082(11) -0.0008(11)
C8 0.0467(17) 0.0319(12) 0.0323(12) 0.0024(10) 0.0049(12) 0.0048(11)
C9 0.059(2) 0.0459(15) 0.0328(13) 0.0024(11) 0.0066(13) 0.0043(14)
C10 0.086(3) 0.071(2) 0.0392(17) 0.0149(16) 0.0058(18) 0.018(2)
C11 0.0351(14) 0.0276(11) 0.0307(12) -0.0025(9) 0.0053(10) 0.0054(10)
C12 0.0379(16) 0.0404(14) 0.0343(13) -0.0030(11) -0.0006(11) 0.0003(12)
C13 0.0415(17) 0.0380(14) 0.0484(16) 0.0023(12) 0.0106(13) 0.0011(12)
C14 0.0512(18) 0.0343(13) 0.0376(14) 0.0000(11) 0.0117(13) 0.0181(13)
C15 0.053(2) 0.0596(18) 0.0339(14) -0.0129(13) -0.0024(13) 0.0067(16)
C16 0.0389(17) 0.0482(16) 0.0432(15) -0.0153(12) 0.0057(12) -0.0035(13)
C17 0.087(3) 0.0512(17) 0.0426(16) 0.0065(13) 0.0225(17) 0.0224(17)
F1 0.167(3) 0.1013(17) 0.0593(12) 0.0387(12) 0.0525(15) 0.0420(17)
F2 0.111(3) 0.221(4) 0.112(2) 0.087(2) -0.029(2) 0.029(2)
F3 0.222(4) 0.0559(13) 0.0690(14) 0.0241(11) 0.0100(18) 0.0266(16)

loop_
_atom_type_symbol
_atom_type_description
_atom_type_scat_dispersion_real
_atom_type_scat_dispersion_imag
_atom_type_scat_source
C C 0.0033 0.0016 'International Tables Vol C Tables 4.2.6.8 and 6.1.1.4'
H H 0.0000 0.0000 'International Tables Vol C Tables 4.2.6.8 and 6.1.1.4'
N N 0.0061 0.0033 'International Tables Vol C Tables 4.2.6.8 and 6.1.1.4'
O O 0.0106 0.0060 'International Tables Vol C Tables 4.2.6.8 and 6.1.1.4'
S S 0.1246 0.1234 'International Tables Vol C Tables 4.2.6.8 and 6.1.1.4'
F F 0.0171 0.0103 'International Tables Vol C Tables 4.2.6.8 and 6.1.1.4'

loop_
_geom_angle_atom_site_label_1
_geom_angle_atom_site_label_2
_geom_angle_atom_site_label_3
_geom_angle
O2 S O1 119.03(13)
O2 S N 108.78(12)
O1 S N 109.60(11)
O2 S C11 108.28(12)
O1 S C11 108.92(12)
N S C11 100.67(10)
C1 N S 121.04(17)
N C1 C8 123.0(2)
N C1 C2 116.9(2)
C8 C1 C2 120.1(2)
C3 C2 C7 118.8(2)
C3 C2 C1 121.2(2)
C7 C2 C1 119.9(2)
C4 C3 C2 120.3(2)
C5 C4 C3 120.0(3)
C6 C5 C4 120.2(2)
C5 C6 C7 120.3(2)
C6 C7 C2 120.4(2)
C9 C8 C1 123.9(2)
C8 C9 C10 122.8(3)
F3 C10 F1 108.4(3)
F3 C10 F2 104.3(4)
F1 C10 F2 104.4(3)
F3 C10 C9 114.5(3)
F1 C10 C9 113.3(3)
F2 C10 C9 111.2(3)
C12 C11 C16 120.5(2)
C12 C11 S 119.44(19)
C16 C11 S 120.1(2)
C11 C12 C13 119.3(2)
C14 C13 C12 121.6(3)
C13 C14 C15 118.2(2)
C13 C14 C17 120.6(3)
C15 C14 C17 121.1(3)
C14 C15 C16 121.3(3)
C11 C16 C15 119.2(3)

loop_
_geom_bond_atom_site_label_1
_geom_bond_atom_site_label_2
_geom_bond_distance
S O2 1.431(2)
S O1 1.435(2)
S N 1.663(2)
S C11 1.758(2)
N C1 1.292(3)
C1 C8 1.479(3)
C1 C2 1.481(3)
C2 C3 1.394(3)
C2 C7 1.398(3)
C3 C4 1.384(4)
C4 C5 1.383(4)
C5 C6 1.374(4)
C6 C7 1.377(3)
C8 C9 1.302(3)
C9 C10 1.478(4)
C10 F3 1.298(4)
C10 F1 1.300(4)
C10 F2 1.320(5)
C11 C12 1.375(4)
C11 C16 1.379(4)
C12 C13 1.379(3)
C13 C14 1.376(4)
C14 C15 1.380(4)
C14 C17 1.507(4)
C15 C16 1.384(4)
